data_1511753
loop_
_publ_author_name
'Yan, J.F.'
'Hong, H.Y.-P.'

_publ_section_title
;
 Crystal structure of a new mini-laser material, Nd2 Ba3 (B O3)4
;
_journal_name_full 'Materials Research Bulletin'
_journal_page_first 1347
_journal_page_last 1353
_journal_paper_doi 10.1016/0025-5408(87)90299-6
_journal_volume 22
_journal_year 1987
_chemical_formula_sum 'B4 Ba3 Nd2 O12'
_chemical_name_systematic 'Nd2 Ba3 (B O3)4'
_space_group_IT_number 62
_symmetry_space_group_name_Hall '-P 2ac 2n'
_symmetry_space_group_name_H-M 'P n m a'
_cell_angle_alpha 90
_cell_angle_beta 90
_cell_angle_gamma 90
_cell_formula_units_Z 4
_cell_length_a 7.7143
_cell_length_b 16.779
_cell_length_c 8.9478
_cell_volume 1158.187
_citation_journal_id_ASTM MRBUAC
_cod_data_source_file boron4-x_9.cif
_cod_data_source_block B4Ba3Nd2O12
_cod_database_code 1511753

loop_
_symmetry_equiv_pos_as_xyz
x,y,z
-x+1/2,-y,z+1/2
x+1/2,-y+1/2,-z+1/2
-x,y+1/2,-z
-x,-y,-z
x-1/2,y,-z-1/2
-x-1/2,y-1/2,z-1/2
x,-y-1/2,z

loop_
_atom_site_label
_atom_site_type_symbol
_atom_site_fract_x
_atom_site_fract_y
_atom_site_fract_z
_atom_site_occupancy
_atom_site_U_iso_or_equiv
O7 O-2 0.2117 -0.0107 -0.0157 1 0.0
O3 O-2 0.2521 0.1805 0.2822 1 0.0
O1 O-2 -0.1146 0.25 -0.2569 1 0.0
O5 O-2 0.3855 0.0412 -0.1861 1 0.0
Nd3 Nd+3 0.1864 0.1255 0.6526 0.25 0.0
O2 O-2 0.0428 0.1798 -0.0761 1 0.0
Nd1 Nd+3 0.0162 0.0846 0.18 0.25 0.0
B2 B+3 0.2092 0.25 0.3518 1 0.0
Ba1 Ba+2 0.0162 0.0846 0.18 0.75 0.0
Ba2 Ba+2 0.1864 0.1255 0.6526 0.75 0.0
Nd2 Nd+3 0.3125 0.25 0.0304 1 0.0
O6 O-2 0.3731 0.1043 0.0416 1 0.0
O4 O-2 0.1197 0.25 0.4845 1 0.0
B3 B+3 0.3229 0.0425 -0.0457 1 0.0
B1 B+3 -0.0106 0.25 -0.1346 1 0.0
